data_7715671
loop_
_publ_author_name
'Srivastava, Navdeep'
'Singh, Amrendra K.'

_publ_section_title
;
 Protic- or anionic-NHCs with a classical-NHC in a single
 [Ru(CNC)(PPh<sub>3</sub>)<sub>2</sub>Cl]Cl pincer complex: direct
 comparison of structure &amp; electronic properties and heterolytic
 H<sub>2</sub> splitting.
;
_journal_issue 16
_journal_name_full 'Dalton transactions (Cambridge, England : 2003)'
_journal_page_first 6870
_journal_page_last 6874
_journal_paper_doi 10.1039/d4dt00623b
_journal_volume 53
_journal_year 2024
_chemical_formula_moiety 'C56 H45 Cl N5 P2 Ru, Cl, C2 H6 O S'
_chemical_formula_sum 'C58 H51 Cl2 N5 O P2 Ru S'
_chemical_formula_weight 1100.01
_space_group_crystal_system monoclinic
_space_group_IT_number 14
_space_group_name_Hall '-P 2ybc'
_space_group_name_H-M_alt 'P 1 21/c 1'
_atom_sites_solution_hydrogens geom
_atom_sites_solution_primary dual
_audit_creation_date 2022-09-28
_audit_creation_method
;
Olex2 1.5
(compiled 2022.04.07 svn.rca3783a0 for OlexSys, GUI svn.r6498)
;
_audit_update_record
;
2024-02-28 deposited with the CCDC.	2024-04-04 downloaded from the CCDC.
;
_cell_angle_alpha 90
_cell_angle_beta 101.886(3)
_cell_angle_gamma 90
_cell_formula_units_Z 4
_cell_length_a 9.7331(3)
_cell_length_b 23.3559(8)
_cell_length_c 23.4710(8)
_cell_measurement_reflns_used 9410
_cell_measurement_temperature 293(2)
_cell_measurement_theta_max 20.5480
_cell_measurement_theta_min 3.1680
_cell_volume 5221.2(3)
_computing_cell_refinement 'CrysAlisPro 1.171.41.93a (Rigaku OD, 2020)'
_computing_data_collection 'CrysAlisPro 1.171.41.93a (Rigaku OD, 2020)'
_computing_data_reduction 'CrysAlisPro 1.171.41.93a (Rigaku OD, 2020)'
_computing_molecular_graphics 'Olex2 1.5 (Dolomanov et al., 2009)'
_computing_publication_material 'Olex2 1.5 (Dolomanov et al., 2009)'
_computing_structure_refinement 'SHELXL 2018/3 (Sheldrick, 2015)'
_computing_structure_solution 'SHELXT 2018/2 (Sheldrick, 2018)'
_diffrn_ambient_temperature 293(2)
_diffrn_detector 'CCD plate'
_diffrn_detector_area_resol_mean 16.0309
_diffrn_detector_type Eos
_diffrn_measured_fraction_theta_full 0.998
_diffrn_measured_fraction_theta_max 0.998
_diffrn_measurement_details
;
List of Runs (angles in degrees, time in seconds):

  # Type    Start    End  Width  t~exp~   \w     \q     \k     \f   Frames
#--------------------------------------------------------------------------
  1  \w     11.00  85.00   1.00   20.00    --   18.01-140.00 137.00   74
  2  \w      6.00  79.00   1.00   20.00    --   18.01-130.00 -48.00   73
  3  \w    -80.00 -27.00   1.00   20.00    --  -19.26 130.00  23.00   53
  4  \w    -86.00 -32.00   1.00   20.00    --  -19.26 140.00-162.00   54
  5  \w     -8.00  90.00   1.00   20.00    --   18.01  37.00   0.00   98
  6  \w     35.00  94.00   1.00   20.00    --   18.01 178.00  90.00   59
  7  \w     35.00  94.00   1.00   20.00    --   18.01 178.00-120.00   59
  8  \w    -51.00  39.00   1.00   20.00    --   18.01 -57.00 -90.00   90
  9  \w    -55.00  62.00   1.00   20.00    --   18.01 -19.00 150.00  117
 10  \w     -3.00  87.00   1.00   20.00    --   18.01  57.00  90.00   90
 11  \w     -3.00  87.00   1.00   20.00    --   18.01  57.00 -90.00   90
 12  \w    -12.00  88.00   1.00   20.00    --   18.01  77.00 150.00  100
 13  \w    -12.00  25.00   1.00   20.00    --   18.01  77.00 -30.00   37
 14  \w     -3.00  87.00   1.00   20.00    --   18.01  57.00-150.00   90
;
_diffrn_measurement_device 'four-circle diffractometer'
_diffrn_measurement_device_type 'SuperNova, Dual, Cu at home/near, Eos'
_diffrn_measurement_method '\w scans'
_diffrn_orient_matrix_type 'CrysAlisPro convention (1999,Acta A55,543-557)'
_diffrn_orient_matrix_UB_11 0.0175240000
_diffrn_orient_matrix_UB_12 0.0194650000
_diffrn_orient_matrix_UB_13 0.0235820000
_diffrn_orient_matrix_UB_21 0.0290538000
_diffrn_orient_matrix_UB_22 0.0190294000
_diffrn_orient_matrix_UB_23 -0.0179136000
_diffrn_orient_matrix_UB_31 -0.0662867000
_diffrn_orient_matrix_UB_32 0.0134738000
_diffrn_orient_matrix_UB_33 -0.0087600000
_diffrn_radiation_monochromator mirror
_diffrn_radiation_probe x-ray
_diffrn_radiation_type 'Mo K\a'
_diffrn_radiation_wavelength 0.71073
_diffrn_reflns_av_R_equivalents 0.2046
_diffrn_reflns_av_unetI/netI 0.1057
_diffrn_reflns_Laue_measured_fraction_full 0.998
_diffrn_reflns_Laue_measured_fraction_max 0.998
_diffrn_reflns_limit_h_max 11
_diffrn_reflns_limit_h_min -11
_diffrn_reflns_limit_k_max 27
_diffrn_reflns_limit_k_min -27
_diffrn_reflns_limit_l_max 27
_diffrn_reflns_limit_l_min -27
_diffrn_reflns_number 95237
_diffrn_reflns_point_group_measured_fraction_full 0.998
_diffrn_reflns_point_group_measured_fraction_max 0.998
_diffrn_reflns_theta_full 25.026
_diffrn_reflns_theta_max 25.026
_diffrn_reflns_theta_min 3.031
_diffrn_source 'micro-focus sealed X-ray tube'
_diffrn_source_type 'SuperNova (Mo) X-ray Source'
_exptl_absorpt_coefficient_mu 0.550
_exptl_absorpt_correction_T_max 0.989
_exptl_absorpt_correction_T_min 0.967
_exptl_absorpt_correction_type analytical
_exptl_absorpt_process_details
;
CrysAlisPro 1.171.41.93a (Rigaku Oxford Diffraction, 2020)
Analytical numeric absorption correction using a multifaceted crystal
model based on expressions derived by R.C. Clark & J.S. Reid.
(Clark, R. C. & Reid, J. S. (1995). Acta Cryst. A51, 887-897)
Empirical absorption correction using spherical harmonics,
implemented in SCALE3 ABSPACK scaling algorithm.
;
_exptl_crystal_colour yellow
_exptl_crystal_colour_primary yellow
_exptl_crystal_density_diffrn 1.399
_exptl_crystal_description prism
_exptl_crystal_F_000 2264
_exptl_crystal_size_max 0.17
_exptl_crystal_size_mid 0.07
_exptl_crystal_size_min 0.04
_refine_diff_density_max 1.644
_refine_diff_density_min -0.841
_refine_diff_density_rms 0.093
_refine_ls_extinction_method none
_refine_ls_goodness_of_fit_ref 1.040
_refine_ls_hydrogen_treatment constr
_refine_ls_matrix_type full
_refine_ls_number_parameters 634
_refine_ls_number_reflns 9224
_refine_ls_number_restraints 0
_refine_ls_restrained_S_all 1.040
_refine_ls_R_factor_all 0.1229
_refine_ls_R_factor_gt 0.0683
_refine_ls_shift/su_max 0.000
_refine_ls_shift/su_mean 0.000
_refine_ls_structure_factor_coef Fsqd
_refine_ls_weighting_details 'w=1/[\s^2^(Fo^2^)+(0.0391P)^2^+12.0341P] where P=(Fo^2^+2Fc^2^)/3'
_refine_ls_weighting_scheme calc
_refine_ls_wR_factor_gt 0.1325
_refine_ls_wR_factor_ref 0.1551
_reflns_Friedel_coverage 0.000
_reflns_number_gt 5757
_reflns_number_total 9224
_reflns_threshold_expression 'I > 2\s(I)'
_cod_data_source_file d4dt00623b2.cif
_cod_data_source_block aks256ca14
_cod_depositor_comments 'Adding full bibliography for 7715668--7715671.cif.'
_cod_database_code 7715671
_shelx_shelxl_version_number 2018/3
_chemical_oxdiff_formula 'C11 H10 N O Cl2 P2 S1 Ru1'
_shelx_space_group_comment
;
The symmetry employed for this shelxl refinement is uniquely defined
by the following loop, which should always be used as a source of
symmetry information in preference to the above space-group names.
They are only intended as comments.
;
_shelx_estimated_absorpt_t_max 0.978
_shelx_estimated_absorpt_t_min 0.912
_olex2_refinement_description
;
1. Fixed Uiso
 At 1.2 times of:
  All C(H) groups, All N(H) groups
 At 1.5 times of:
  All C(H,H,H) groups
2.a Aromatic/amide H refined with riding coordinates:
 N1(H1), C38(H38), C52(H52), C28(H28), C13(H13), C17(H17), C20(H20), C5(H5),
 C14(H14), C18(H18), C7(H7), C50(H50), C19(H19), C32(H32), C15(H15), C34(H34),
 C6(H6), C31(H31), C44(H44), C30(H30), C29(H29), C37(H37), C35(H35), C26(H26),
 C49(H49), C24(H24), C36(H36), C46(H46), C43(H43), C23(H23), C53(H53), C22(H22),
  C40(H40), C56(H56), C16(H16), C54(H54), C48(H48), C25(H25), C55(H55),
 C41(H41), C42(H42), C47(H47)
2.b Idealised Me refined as rotating group:
 C12(H12A,H12B,H12C), C2S(H2SA,H2SB,H2SC), C1S(H1SA,H1SB,H1SC)
;
_olex2_submission_special_instructions 'No special instructions were received'
_oxdiff_exptl_absorpt_empirical_details
;
Empirical correction (ABSPACK) includes:
- Absorption correction using spherical harmonics
- Frame scaling
;
_oxdiff_exptl_absorpt_empirical_full_max 2.241
_oxdiff_exptl_absorpt_empirical_full_min 0.460

loop_
_space_group_symop_operation_xyz
'x, y, z'
'-x, y+1/2, -z+1/2'
'-x, -y, -z'
'x, -y-1/2, z-1/2'

loop_
_atom_site_label
_atom_site_type_symbol
_atom_site_fract_x
_atom_site_fract_y
_atom_site_fract_z
_atom_site_U_iso_or_equiv
_atom_site_adp_type
_atom_site_occupancy
_atom_site_site_symmetry_order
_atom_site_calc_flag
_atom_site_refinement_flags_posn
_atom_site_refinement_flags_adp
_atom_site_refinement_flags_occupancy
_atom_site_disorder_assembly
_atom_site_disorder_group
Ru1 Ru 0.68721(4) 0.29505(2) 0.33755(2) 0.03140(15) Uani 1 1 d . . . . .
Cl1 Cl 0.93108(14) 0.27119(7) 0.33541(7) 0.0436(4) Uani 1 1 d . . . . .
P1 P 0.61509(15) 0.24262(7) 0.24927(7) 0.0344(4) Uani 1 1 d . . . . .
P2 P 0.77325(16) 0.34439(7) 0.42657(7) 0.0389(4) Uani 1 1 d . . . . .
Cl2 Cl 0.90760(19) 0.10228(9) 0.44132(10) 0.0757(6) Uani 1 1 d . . . . .
N2 N 0.4735(4) 0.2363(2) 0.38478(19) 0.0336(12) Uani 1 1 d . . . . .
N1 N 0.6500(5) 0.1782(2) 0.4072(2) 0.0362(12) Uani 1 1 d . . . . .
H1 H 0.732385 0.163330 0.412008 0.043 Uiso 1 1 calc R U . . .
N5 N 0.7464(5) 0.4040(2) 0.2625(2) 0.0395(13) Uani 1 1 d . . . . .
N3 N 0.4911(4) 0.3197(2) 0.33816(19) 0.0314(11) Uani 1 1 d . . . . .
C3 C 0.4232(6) 0.1882(3) 0.4103(2) 0.0380(15) Uani 1 1 d . . . . .
N4 N 0.5410(5) 0.3946(2) 0.2836(2) 0.0402(13) Uani 1 1 d . . . . .
C11 C 0.6747(6) 0.3687(3) 0.2912(2) 0.0333(14) Uani 1 1 d . . . . .
C1 C 0.6170(6) 0.2286(3) 0.3815(2) 0.0349(14) Uani 1 1 d . . . . .
C2 C 0.5370(6) 0.1518(3) 0.4258(2) 0.0373(15) Uani 1 1 d . . . . .
C8 C 0.4425(6) 0.3698(3) 0.3122(3) 0.0383(15) Uani 1 1 d . . . . .
C10 C 0.6665(6) 0.4496(3) 0.2367(3) 0.0399(15) Uani 1 1 d . . . . .
C27 C 0.4266(6) 0.2249(3) 0.2370(2) 0.0385(15) Uani 1 1 d . . . . .
C21 C 0.6420(6) 0.2781(3) 0.1829(3) 0.0395(15) Uani 1 1 d . . . . .
C4 C 0.4093(6) 0.2874(3) 0.3641(2) 0.0367(15) Uani 1 1 d . . . . .
C33 C 0.6986(6) 0.1734(3) 0.2404(3) 0.0439(16) Uani 1 1 d . . . . .
C38 C 0.7922(6) 0.1481(3) 0.2857(3) 0.0464(17) Uani 1 1 d . . . . .
H38 H 0.812793 0.165635 0.322018 0.056 Uiso 1 1 calc R U . . .
C52 C 0.9604(7) 0.2573(3) 0.4767(3) 0.0519(18) Uani 1 1 d . . . . .
H52 H 0.931599 0.237651 0.441789 0.062 Uiso 1 1 calc R U . . .
C28 C 0.3258(6) 0.2684(3) 0.2260(3) 0.0453(17) Uani 1 1 d . . . . .
H28 H 0.352820 0.305376 0.218565 0.054 Uiso 1 1 calc R U . . .
C13 C 0.6992(7) 0.4949(3) 0.2035(3) 0.0546(19) Uani 1 1 d . . . . .
H13 H 0.788678 0.498681 0.195740 0.066 Uiso 1 1 calc R U . . .
C39 C 0.8539(7) 0.4144(3) 0.4172(3) 0.0506(18) Uani 1 1 d . . . . .
C51 C 0.9047(6) 0.3102(3) 0.4839(3) 0.0472(17) Uani 1 1 d . . . . .
C17 C 0.2925(6) 0.1721(3) 0.4195(3) 0.0529(19) Uani 1 1 d . . . . .
H17 H 0.214303 0.195575 0.408501 0.063 Uiso 1 1 calc R U . . .
C45 C 0.6373(6) 0.3592(3) 0.4684(3) 0.0476(17) Uani 1 1 d . . . . .
C20 C 0.5295(7) 0.0992(3) 0.4519(3) 0.0482(17) Uani 1 1 d . . . . .
H20 H 0.607105 0.075249 0.461564 0.058 Uiso 1 1 calc R U . . .
C5 C 0.2778(6) 0.3060(3) 0.3709(3) 0.0469(17) Uani 1 1 d . . . . .
H5 H 0.222786 0.284335 0.390865 0.056 Uiso 1 1 calc R U . . .
C9 C 0.5333(6) 0.4443(3) 0.2489(3) 0.0428(16) Uani 1 1 d . . . . .
C14 C 0.5959(9) 0.5338(3) 0.1825(3) 0.065(2) Uani 1 1 d . . . . .
H14 H 0.615264 0.564773 0.160438 0.077 Uiso 1 1 calc R U . . .
C12 C 0.8946(6) 0.3978(3) 0.2611(3) 0.062(2) Uani 1 1 d . . . . .
H12A H 0.946496 0.428998 0.281926 0.093 Uiso 1 1 calc R U . . .
H12B H 0.905987 0.398253 0.221414 0.093 Uiso 1 1 calc R U . . .
H12C H 0.929135 0.362267 0.278984 0.093 Uiso 1 1 calc R U . . .
C18 C 0.2833(8) 0.1189(3) 0.4461(3) 0.061(2) Uani 1 1 d . . . . .
H18 H 0.196962 0.106716 0.452671 0.073 Uiso 1 1 calc R U . . .
C7 C 0.3122(6) 0.3903(3) 0.3158(3) 0.0537(19) Uani 1 1 d . . . . .
H7 H 0.278588 0.424645 0.298147 0.064 Uiso 1 1 calc R U . . .
C50 C 0.5869(7) 0.3138(4) 0.4955(3) 0.061(2) Uani 1 1 d . . . . .
H50 H 0.627427 0.277954 0.493766 0.073 Uiso 1 1 calc R U . . .
C19 C 0.3999(8) 0.0842(3) 0.4627(3) 0.0571(19) Uani 1 1 d . . . . .
H19 H 0.390799 0.049901 0.481608 0.069 Uiso 1 1 calc R U . . .
C32 C 0.3829(6) 0.1709(3) 0.2475(3) 0.0555(19) Uani 1 1 d . . . . .
H32 H 0.448174 0.141340 0.254479 0.067 Uiso 1 1 calc R U . . .
C15 C 0.4632(9) 0.5274(3) 0.1938(3) 0.071(2) Uani 1 1 d . . . . .
H15 H 0.394860 0.554362 0.179048 0.085 Uiso 1 1 calc R U . . .
C34 C 0.6688(7) 0.1454(3) 0.1869(3) 0.061(2) Uani 1 1 d . . . . .
H34 H 0.603706 0.161333 0.156415 0.073 Uiso 1 1 calc R U . . .
C6 C 0.2331(6) 0.3584(3) 0.3465(3) 0.059(2) Uani 1 1 d . . . . .
H6 H 0.146636 0.372534 0.350908 0.071 Uiso 1 1 calc R U . . .
C31 C 0.2426(7) 0.1594(4) 0.2480(3) 0.069(2) Uani 1 1 d . . . . .
H31 H 0.214712 0.122514 0.255253 0.083 Uiso 1 1 calc R U . . .
C44 C 0.7728(9) 0.4584(3) 0.3879(3) 0.070(2) Uani 1 1 d . . . . .
H44 H 0.676367 0.453506 0.375696 0.084 Uiso 1 1 calc R U . . .
C30 C 0.1454(7) 0.2031(4) 0.2376(3) 0.068(2) Uani 1 1 d . . . . .
H30 H 0.051866 0.195820 0.238273 0.081 Uiso 1 1 calc R U . . .
C29 C 0.1865(7) 0.2572(4) 0.2262(3) 0.057(2) Uani 1 1 d . . . . .
H29 H 0.120565 0.286458 0.218538 0.069 Uiso 1 1 calc R U . . .
C37 C 0.8558(7) 0.0961(3) 0.2766(4) 0.061(2) Uani 1 1 d . . . . .
H37 H 0.917758 0.078852 0.307304 0.074 Uiso 1 1 calc R U . . .
C35 C 0.7333(9) 0.0948(4) 0.1782(4) 0.081(3) Uani 1 1 d . . . . .
H35 H 0.713278 0.076971 0.141930 0.097 Uiso 1 1 calc R U . . .
C26 C 0.5413(7) 0.3004(4) 0.1401(3) 0.075(3) Uani 1 1 d . . . . .
H26 H 0.447979 0.298706 0.143693 0.090 Uiso 1 1 calc R U . . .
C49 C 0.4780(9) 0.3192(5) 0.5253(3) 0.082(3) Uani 1 1 d . . . . .
H49 H 0.447766 0.287636 0.543458 0.098 Uiso 1 1 calc R U . . .
C24 C 0.7082(9) 0.3285(4) 0.0839(3) 0.070(2) Uani 1 1 d . . . . .
H24 H 0.730158 0.345425 0.050999 0.084 Uiso 1 1 calc R U . . .
C36 C 0.8279(9) 0.0706(3) 0.2235(4) 0.074(2) Uani 1 1 d . . . . .
H36 H 0.873005 0.036633 0.217673 0.089 Uiso 1 1 calc R U . . .
C46 C 0.5748(9) 0.4119(4) 0.4726(4) 0.084(3) Uani 1 1 d . . . . .
H46 H 0.605553 0.443958 0.455265 0.101 Uiso 1 1 calc R U . . .
C43 C 0.8353(14) 0.5103(4) 0.3764(4) 0.093(3) Uani 1 1 d . . . . .
H43 H 0.780282 0.540066 0.357718 0.112 Uiso 1 1 calc R U . . .
C23 C 0.8104(8) 0.3062(4) 0.1258(3) 0.080(3) Uani 1 1 d . . . . .
H23 H 0.903173 0.306567 0.121357 0.096 Uiso 1 1 calc R U . . .
C53 C 1.0596(8) 0.2329(4) 0.5212(4) 0.074(2) Uani 1 1 d . . . . .
H53 H 1.093458 0.196297 0.516910 0.089 Uiso 1 1 calc R U . . .
C22 C 0.7775(7) 0.2831(4) 0.1747(3) 0.071(2) Uani 1 1 d . . . . .
H22 H 0.850342 0.270128 0.203907 0.085 Uiso 1 1 calc R U . . .
C40 C 0.9969(8) 0.4225(4) 0.4336(3) 0.071(2) Uani 1 1 d . . . . .
H40 H 1.053108 0.393352 0.452797 0.086 Uiso 1 1 calc R U . . .
C56 C 0.9500(8) 0.3388(4) 0.5359(3) 0.079(3) Uani 1 1 d . . . . .
H56 H 0.911521 0.374148 0.541895 0.094 Uiso 1 1 calc R U . . .
C16 C 0.4279(7) 0.4824(3) 0.2262(3) 0.059(2) Uani 1 1 d . . . . .
H16 H 0.337187 0.477942 0.232482 0.071 Uiso 1 1 calc R U . . .
C54 C 1.1067(9) 0.2627(5) 0.5709(4) 0.087(3) Uani 1 1 d . . . . .
H54 H 1.176983 0.247273 0.599675 0.105 Uiso 1 1 calc R U . . .
C48 C 0.4160(11) 0.3713(6) 0.5277(5) 0.104(3) Uani 1 1 d . . . . .
H48 H 0.340762 0.375409 0.546240 0.125 Uiso 1 1 calc R U . . .
C25 C 0.5738(9) 0.3260(4) 0.0905(4) 0.092(3) Uani 1 1 d . . . . .
H25 H 0.502484 0.341266 0.062028 0.111 Uiso 1 1 calc R U . . .
C55 C 1.0519(10) 0.3151(5) 0.5790(4) 0.093(3) Uani 1 1 d . . . . .
H55 H 1.083356 0.334908 0.613646 0.112 Uiso 1 1 calc R U . . .
C41 C 1.0578(11) 0.4735(5) 0.4219(5) 0.096(3) Uani 1 1 d . . . . .
H41 H 1.154263 0.478434 0.433825 0.116 Uiso 1 1 calc R U . . .
C42 C 0.9781(15) 0.5168(5) 0.3931(5) 0.112(4) Uani 1 1 d . . . . .
H42 H 1.020562 0.550552 0.384846 0.134 Uiso 1 1 calc R U . . .
C47 C 0.4660(12) 0.4170(5) 0.5026(5) 0.122(4) Uani 1 1 d . . . . .
H47 H 0.426366 0.452807 0.505534 0.147 Uiso 1 1 calc R U . . .
S1S S 0.0690(4) 0.42357(17) 0.12230(17) 0.1429(13) Uani 1 1 d . . . . .
C2S C -0.0723(9) 0.4628(4) 0.0845(4) 0.105(3) Uani 1 1 d . . . . .
H2SA H -0.048808 0.502735 0.086262 0.157 Uiso 1 1 calc R U . . .
H2SB H -0.152483 0.456659 0.101676 0.157 Uiso 1 1 calc R U . . .
H2SC H -0.093889 0.450579 0.044558 0.157 Uiso 1 1 calc R U . . .
C1S C 0.1960(10) 0.4464(4) 0.0835(4) 0.111(3) Uani 1 1 d . . . . .
H1SA H 0.166570 0.436050 0.043243 0.166 Uiso 1 1 calc R U . . .
H1SB H 0.284248 0.428345 0.099359 0.166 Uiso 1 1 calc R U . . .
H1SC H 0.206499 0.487201 0.086750 0.166 Uiso 1 1 calc R U . . .
O1S O 0.1059(9) 0.4385(6) 0.1799(4) 0.212(6) Uani 1 1 d . . . . .

loop_
_atom_site_aniso_label
_atom_site_aniso_U_11
_atom_site_aniso_U_22
_atom_site_aniso_U_33
_atom_site_aniso_U_23
_atom_site_aniso_U_13
_atom_site_aniso_U_12
Ru1 0.0256(2) 0.0366(3) 0.0319(3) 0.0027(2) 0.00577(19) 0.0022(2)
Cl1 0.0279(7) 0.0543(11) 0.0496(10) 0.0072(8) 0.0102(7) 0.0043(7)
P1 0.0314(8) 0.0409(10) 0.0309(9) 0.0023(8) 0.0063(7) 0.0040(7)
P2 0.0378(9) 0.0408(11) 0.0371(10) -0.0008(8) 0.0052(7) 0.0008(7)
Cl2 0.0590(11) 0.0730(15) 0.0926(16) 0.0205(12) 0.0097(11) 0.0215(10)
N2 0.033(3) 0.042(3) 0.026(3) 0.005(2) 0.007(2) -0.001(2)
N1 0.031(3) 0.044(3) 0.036(3) 0.008(3) 0.012(2) 0.000(2)
N5 0.042(3) 0.037(3) 0.041(3) 0.009(3) 0.012(2) 0.004(2)
N3 0.028(2) 0.034(3) 0.032(3) -0.001(2) 0.005(2) 0.004(2)
C3 0.039(3) 0.046(4) 0.030(3) -0.004(3) 0.009(3) -0.010(3)
N4 0.033(3) 0.039(3) 0.046(3) 0.006(3) 0.004(2) 0.007(2)
C11 0.032(3) 0.038(4) 0.029(3) -0.003(3) 0.005(3) 0.002(3)
C1 0.034(3) 0.042(4) 0.031(3) 0.000(3) 0.010(3) -0.003(3)
C2 0.040(3) 0.040(4) 0.032(4) 0.000(3) 0.008(3) -0.007(3)
C8 0.029(3) 0.045(4) 0.039(4) 0.000(3) 0.004(3) 0.003(3)
C10 0.048(4) 0.037(4) 0.032(4) 0.002(3) 0.002(3) 0.002(3)
C27 0.030(3) 0.054(4) 0.029(3) -0.002(3) 0.001(3) -0.001(3)
C21 0.044(4) 0.045(4) 0.028(3) -0.003(3) 0.005(3) 0.001(3)
C4 0.028(3) 0.049(4) 0.034(3) -0.001(3) 0.006(3) -0.004(3)
C33 0.044(4) 0.047(4) 0.043(4) 0.004(3) 0.014(3) 0.008(3)
C38 0.044(4) 0.045(4) 0.054(4) 0.003(4) 0.019(3) -0.002(3)
C52 0.052(4) 0.062(5) 0.040(4) 0.007(4) 0.006(3) 0.007(4)
C28 0.037(3) 0.060(5) 0.037(4) -0.003(3) 0.003(3) -0.002(3)
C13 0.066(5) 0.044(5) 0.053(5) 0.004(4) 0.011(4) 0.002(4)
C39 0.060(4) 0.048(5) 0.046(4) -0.020(4) 0.017(3) -0.019(4)
C51 0.043(4) 0.056(5) 0.038(4) 0.002(3) -0.003(3) 0.005(3)
C17 0.036(3) 0.068(5) 0.060(5) -0.002(4) 0.021(3) -0.009(3)
C45 0.049(4) 0.050(5) 0.046(4) -0.005(4) 0.014(3) 0.002(3)
C20 0.052(4) 0.048(5) 0.045(4) 0.005(3) 0.009(3) -0.009(3)
C5 0.031(3) 0.060(5) 0.052(4) -0.003(4) 0.014(3) -0.002(3)
C9 0.050(4) 0.035(4) 0.040(4) 0.001(3) 0.001(3) 0.011(3)
C14 0.090(6) 0.043(5) 0.058(5) 0.014(4) 0.007(4) 0.013(4)
C12 0.047(4) 0.067(5) 0.078(6) 0.026(4) 0.026(4) 0.008(4)
C18 0.060(5) 0.065(5) 0.064(5) -0.004(4) 0.026(4) -0.026(4)
C7 0.032(3) 0.064(5) 0.065(5) 0.003(4) 0.010(3) 0.014(3)
C50 0.061(4) 0.084(6) 0.041(4) -0.009(4) 0.020(4) -0.006(4)
C19 0.067(5) 0.051(5) 0.058(5) 0.003(4) 0.023(4) -0.015(4)
C32 0.039(4) 0.064(5) 0.061(5) 0.010(4) 0.005(3) -0.002(4)
C15 0.078(6) 0.050(5) 0.076(6) 0.013(4) -0.002(5) 0.024(4)
C34 0.068(5) 0.058(5) 0.055(5) 0.001(4) 0.008(4) 0.008(4)
C6 0.028(3) 0.073(6) 0.078(6) -0.008(5) 0.015(4) 0.011(4)
C31 0.051(5) 0.076(6) 0.078(6) 0.012(5) 0.009(4) -0.023(4)
C44 0.094(6) 0.052(5) 0.063(5) -0.005(4) 0.018(5) -0.009(5)
C30 0.038(4) 0.110(8) 0.052(5) -0.009(5) 0.004(3) -0.007(5)
C29 0.042(4) 0.075(6) 0.052(5) -0.014(4) 0.002(3) 0.008(4)
C37 0.056(4) 0.050(5) 0.081(6) 0.012(4) 0.022(4) 0.020(4)
C35 0.113(7) 0.060(6) 0.072(6) -0.018(5) 0.024(5) 0.031(5)
C26 0.049(4) 0.113(7) 0.066(5) 0.034(5) 0.015(4) 0.007(4)
C49 0.091(6) 0.110(8) 0.049(5) -0.006(5) 0.026(5) -0.025(6)
C24 0.081(6) 0.092(7) 0.040(5) 0.009(4) 0.018(4) -0.020(5)
C36 0.086(6) 0.044(5) 0.106(7) -0.005(5) 0.052(5) 0.022(4)
C46 0.089(6) 0.061(6) 0.119(8) -0.003(5) 0.059(6) 0.009(5)
C43 0.179(11) 0.038(5) 0.065(6) -0.005(4) 0.032(7) -0.009(6)
C23 0.056(5) 0.134(8) 0.058(5) 0.024(5) 0.028(4) -0.005(5)
C53 0.068(5) 0.093(7) 0.061(6) 0.024(5) 0.012(4) 0.030(5)
C22 0.046(4) 0.118(7) 0.050(5) 0.031(5) 0.014(3) 0.006(4)
C40 0.067(5) 0.067(6) 0.083(6) -0.019(5) 0.021(4) -0.026(4)
C56 0.098(6) 0.078(6) 0.046(5) -0.009(4) -0.015(4) 0.018(5)
C16 0.060(4) 0.048(5) 0.071(5) 0.015(4) 0.014(4) 0.015(4)
C54 0.073(6) 0.117(9) 0.059(6) 0.017(6) -0.014(5) 0.016(6)
C48 0.096(7) 0.126(10) 0.107(9) -0.015(8) 0.058(6) 0.006(7)
C25 0.084(6) 0.128(9) 0.063(6) 0.057(6) 0.014(5) 0.014(6)
C55 0.109(7) 0.104(8) 0.048(5) -0.006(5) -0.028(5) -0.001(6)
C41 0.091(7) 0.100(9) 0.104(8) -0.019(7) 0.033(6) -0.044(7)
C42 0.156(11) 0.083(9) 0.108(9) -0.014(7) 0.056(9) -0.054(8)
C47 0.128(9) 0.088(8) 0.174(12) -0.026(8) 0.083(9) 0.023(7)
S1S 0.161(3) 0.170(4) 0.108(3) 0.030(3) 0.051(2) -0.009(3)
C2S 0.107(7) 0.132(9) 0.079(7) -0.019(6) 0.027(6) -0.034(7)
C1S 0.136(9) 0.122(9) 0.089(7) -0.019(7) 0.055(6) -0.012(7)
O1S 0.141(7) 0.409(17) 0.081(6) 0.028(8) 0.013(5) -0.116(9)

loop_
_atom_type_symbol
_atom_type_description
_atom_type_scat_dispersion_real
_atom_type_scat_dispersion_imag
_atom_type_scat_source
C C 0.0033 0.0016 'International Tables Vol C Tables 4.2.6.8 and 6.1.1.4'
H H 0.0000 0.0000 'International Tables Vol C Tables 4.2.6.8 and 6.1.1.4'
Cl Cl 0.1484 0.1585 'International Tables Vol C Tables 4.2.6.8 and 6.1.1.4'
N N 0.0061 0.0033 'International Tables Vol C Tables 4.2.6.8 and 6.1.1.4'
O O 0.0106 0.0060 'International Tables Vol C Tables 4.2.6.8 and 6.1.1.4'
P P 0.1023 0.0942 'International Tables Vol C Tables 4.2.6.8 and 6.1.1.4'
Ru Ru -1.2594 0.8363 'International Tables Vol C Tables 4.2.6.8 and 6.1.1.4'
S S 0.1246 0.1234 'International Tables Vol C Tables 4.2.6.8 and 6.1.1.4'

loop_
_exptl_crystal_face_index_h
_exptl_crystal_face_index_k
_exptl_crystal_face_index_l
_exptl_crystal_face_perp_dist
0 1 0 0.0330
0 -1 0 0.0418
-1 0 1 0.0860
1 0 -1 0.0801
0 0 -1 0.0187
0 0 1 0.0254
0 -1 0 0.0374
0 1 0 0.0374
-1 -1 0 0.0709
1 1 0 0.0871
-1 0 0 0.0814
1 0 0 0.0836
-1 -1 1 0.0723
1 1 -1 0.0841
0 1 -1 0.0368
0 -1 1 0.0427

loop_
_geom_angle_atom_site_label_1
_geom_angle_atom_site_label_2
_geom_angle_atom_site_label_3
_geom_angle
_geom_angle_site_symmetry_1
_geom_angle_site_symmetry_3
_geom_angle_publ_flag
P1 Ru1 Cl1 88.76(5) . . ?
P2 Ru1 Cl1 87.76(6) . . ?
P2 Ru1 P1 176.37(6) . . ?
N3 Ru1 Cl1 176.29(15) . . ?
N3 Ru1 P1 92.51(13) . . ?
N3 Ru1 P2 91.02(13) . . ?
N3 Ru1 C11 78.9(2) . . ?
N3 Ru1 C1 78.3(2) . . ?
C11 Ru1 Cl1 97.66(16) . . ?
C11 Ru1 P1 89.70(16) . . ?
C11 Ru1 P2 91.82(16) . . ?
C11 Ru1 C1 157.0(2) . . ?
C1 Ru1 Cl1 105.22(16) . . ?
C1 Ru1 P1 88.84(16) . . ?
C1 Ru1 P2 91.04(17) . . ?
C27 P1 Ru1 110.88(19) . . ?
C21 P1 Ru1 116.0(2) . . ?
C21 P1 C27 106.3(3) . . ?
C21 P1 C33 99.0(3) . . ?
C33 P1 Ru1 119.4(2) . . ?
C33 P1 C27 103.5(3) . . ?
C39 P2 Ru1 113.9(2) . . ?
C51 P2 Ru1 119.9(2) . . ?
C51 P2 C39 102.9(3) . . ?
C45 P2 Ru1 113.5(2) . . ?
C45 P2 C39 105.5(3) . . ?
C45 P2 C51 99.2(3) . . ?
C3 N2 C1 110.7(5) . . ?
C4 N2 C3 131.6(5) . . ?
C4 N2 C1 117.7(5) . . ?
C1 N1 H1 123.3 . . ?
C1 N1 C2 113.4(5) . . ?
C2 N1 H1 123.3 . . ?
C11 N5 C10 112.8(5) . . ?
C11 N5 C12 124.7(5) . . ?
C10 N5 C12 122.4(5) . . ?
C8 N3 Ru1 119.4(4) . . ?
C4 N3 Ru1 120.2(4) . . ?
C4 N3 C8 120.4(5) . . ?
C2 C3 N2 105.8(5) . . ?
C17 C3 N2 134.0(6) . . ?
C17 C3 C2 120.1(6) . . ?
C11 N4 C9 111.2(5) . . ?
C8 N4 C11 117.8(5) . . ?
C8 N4 C9 130.9(5) . . ?
N5 C11 Ru1 143.9(4) . . ?
N5 C11 N4 103.6(5) . . ?
N4 C11 Ru1 112.5(4) . . ?
N2 C1 Ru1 111.3(4) . . ?
N1 C1 Ru1 145.1(4) . . ?
N1 C1 N2 103.5(5) . . ?
C3 C2 N1 106.4(5) . . ?
C20 C2 N1 130.1(6) . . ?
C20 C2 C3 123.4(6) . . ?
N3 C8 N4 111.1(5) . . ?
N3 C8 C7 121.0(6) . . ?
C7 C8 N4 127.9(6) . . ?
N5 C10 C13 131.3(6) . . ?
N5 C10 C9 107.8(5) . . ?
C9 C10 C13 120.9(6) . . ?
C28 C27 P1 120.3(5) . . ?
C32 C27 P1 120.9(5) . . ?
C32 C27 C28 118.0(6) . . ?
C26 C21 P1 126.6(5) . . ?
C26 C21 C22 115.5(6) . . ?
C22 C21 P1 117.9(5) . . ?
N2 C4 C5 125.9(6) . . ?
N3 C4 N2 112.2(5) . . ?
N3 C4 C5 121.8(6) . . ?
C38 C33 P1 121.6(5) . . ?
C38 C33 C34 118.4(6) . . ?
C34 C33 P1 120.0(5) . . ?
C33 C38 H38 120.1 . . ?
C33 C38 C37 119.8(7) . . ?
C37 C38 H38 120.1 . . ?
C51 C52 H52 119.8 . . ?
C51 C52 C53 120.4(7) . . ?
C53 C52 H52 119.8 . . ?
C27 C28 H28 119.5 . . ?
C29 C28 C27 120.9(7) . . ?
C29 C28 H28 119.5 . . ?
C10 C13 H13 120.9 . . ?
C14 C13 C10 118.1(7) . . ?
C14 C13 H13 120.9 . . ?
C44 C39 P2 120.2(5) . . ?
C40 C39 P2 121.3(6) . . ?
C40 C39 C44 118.2(7) . . ?
C52 C51 P2 122.2(5) . . ?
C52 C51 C56 118.8(6) . . ?
C56 C51 P2 119.0(6) . . ?
C3 C17 H17 121.5 . . ?
C3 C17 C18 117.1(6) . . ?
C18 C17 H17 121.5 . . ?
C50 C45 P2 117.8(5) . . ?
C50 C45 C46 116.7(7) . . ?
C46 C45 P2 125.4(6) . . ?
C2 C20 H20 121.9 . . ?
C2 C20 C19 116.1(6) . . ?
C19 C20 H20 121.9 . . ?
C4 C5 H5 121.8 . . ?
C6 C5 C4 116.5(6) . . ?
C6 C5 H5 121.8 . . ?
C10 C9 N4 104.5(5) . . ?
C16 C9 N4 134.4(6) . . ?
C16 C9 C10 121.1(6) . . ?
C13 C14 H14 119.8 . . ?
C13 C14 C15 120.3(7) . . ?
C15 C14 H14 119.8 . . ?
N5 C12 H12A 109.5 . . ?
N5 C12 H12B 109.5 . . ?
N5 C12 H12C 109.5 . . ?
H12A C12 H12B 109.5 . . ?
H12A C12 H12C 109.5 . . ?
H12B C12 H12C 109.5 . . ?
C17 C18 H18 119.3 . . ?
C19 C18 C17 121.4(6) . . ?
C19 C18 H18 119.3 . . ?
C8 C7 H7 121.2 . . ?
C8 C7 C6 117.7(7) . . ?
C6 C7 H7 121.2 . . ?
C45 C50 H50 118.6 . . ?
C45 C50 C49 122.8(8) . . ?
C49 C50 H50 118.6 . . ?
C20 C19 C18 121.8(7) . . ?
C20 C19 H19 119.1 . . ?
C18 C19 H19 119.1 . . ?
C27 C32 H32 119.3 . . ?
C27 C32 C31 121.3(7) . . ?
C31 C32 H32 119.3 . . ?
C14 C15 H15 118.7 . . ?
C14 C15 C16 122.6(7) . . ?
C16 C15 H15 118.7 . . ?
C33 C34 H34 119.3 . . ?
C35 C34 C33 121.5(7) . . ?
C35 C34 H34 119.3 . . ?
C5 C6 H6 118.8 . . ?
C7 C6 C5 122.4(6) . . ?
C7 C6 H6 118.8 . . ?
C32 C31 H31 120.2 . . ?
C30 C31 C32 119.6(7) . . ?
C30 C31 H31 120.2 . . ?
C39 C44 H44 119.7 . . ?
C39 C44 C43 120.6(8) . . ?
C43 C44 H44 119.7 . . ?
C31 C30 H30 120.0 . . ?
C29 C30 C31 120.0(7) . . ?
C29 C30 H30 120.0 . . ?
C28 C29 H29 119.9 . . ?
C30 C29 C28 120.2(7) . . ?
C30 C29 H29 119.9 . . ?
C38 C37 H37 119.7 . . ?
C36 C37 C38 120.6(7) . . ?
C36 C37 H37 119.7 . . ?
C34 C35 H35 120.3 . . ?
C34 C35 C36 119.4(8) . . ?
C36 C35 H35 120.3 . . ?
C21 C26 H26 119.1 . . ?
C21 C26 C25 121.8(7) . . ?
C25 C26 H26 119.1 . . ?
C50 C49 H49 120.3 . . ?
C48 C49 C50 119.5(9) . . ?
C48 C49 H49 120.3 . . ?
C23 C24 H24 120.5 . . ?
C25 C24 H24 120.5 . . ?
C25 C24 C23 119.0(7) . . ?
C37 C36 C35 120.4(7) . . ?
C37 C36 H36 119.8 . . ?
C35 C36 H36 119.8 . . ?
C45 C46 H46 120.0 . . ?
C45 C46 C47 120.1(9) . . ?
C47 C46 H46 120.0 . . ?
C44 C43 H43 120.3 . . ?
C42 C43 C44 119.4(10) . . ?
C42 C43 H43 120.3 . . ?
C24 C23 H23 120.0 . . ?
C24 C23 C22 120.0(7) . . ?
C22 C23 H23 120.0 . . ?
C52 C53 H53 120.1 . . ?
C54 C53 C52 119.8(8) . . ?
C54 C53 H53 120.1 . . ?
C21 C22 H22 118.3 . . ?
C23 C22 C21 123.3(7) . . ?
C23 C22 H22 118.3 . . ?
C39 C40 H40 119.6 . . ?
C39 C40 C41 120.9(9) . . ?
C41 C40 H40 119.6 . . ?
C51 C56 H56 119.8 . . ?
C55 C56 C51 120.4(8) . . ?
C55 C56 H56 119.8 . . ?
C9 C16 C15 116.9(7) . . ?
C9 C16 H16 121.5 . . ?
C15 C16 H16 121.5 . . ?
C53 C54 H54 119.7 . . ?
C53 C54 C55 120.6(8) . . ?
C55 C54 H54 119.7 . . ?
C49 C48 H48 120.6 . . ?
C47 C48 C49 118.8(9) . . ?
C47 C48 H48 120.6 . . ?
C26 C25 H25 119.8 . . ?
C24 C25 C26 120.3(7) . . ?
C24 C25 H25 119.8 . . ?
C56 C55 H55 120.0 . . ?
C54 C55 C56 119.9(8) . . ?
C54 C55 H55 120.0 . . ?
C40 C41 H41 119.6 . . ?
C42 C41 C40 120.8(10) . . ?
C42 C41 H41 119.6 . . ?
C43 C42 H42 120.0 . . ?
C41 C42 C43 120.0(10) . . ?
C41 C42 H42 120.0 . . ?
C46 C47 H47 118.9 . . ?
C48 C47 C46 122.1(10) . . ?
C48 C47 H47 118.9 . . ?
C2S S1S C1S 98.2(5) . . ?
O1S S1S C2S 112.9(7) . . ?
O1S S1S C1S 111.4(5) . . ?
S1S C2S H2SA 109.5 . . ?
S1S C2S H2SB 109.5 . . ?
S1S C2S H2SC 109.5 . . ?
H2SA C2S H2SB 109.5 . . ?
H2SA C2S H2SC 109.5 . . ?
H2SB C2S H2SC 109.5 . . ?
S1S C1S H1SA 109.5 . . ?
S1S C1S H1SB 109.5 . . ?
S1S C1S H1SC 109.5 . . ?
H1SA C1S H1SB 109.5 . . ?
H1SA C1S H1SC 109.5 . . ?
H1SB C1S H1SC 109.5 . . ?

loop_
_geom_bond_atom_site_label_1
_geom_bond_atom_site_label_2
_geom_bond_distance
_geom_bond_site_symmetry_2
_geom_bond_publ_flag
Ru1 Cl1 2.4487(14) . ?
Ru1 P1 2.3847(16) . ?
Ru1 P2 2.3820(17) . ?
Ru1 N3 1.997(4) . ?
Ru1 C11 2.027(6) . ?
Ru1 C1 2.056(6) . ?
P1 C27 1.844(6) . ?
P1 C21 1.830(6) . ?
P1 C33 1.841(7) . ?
P2 C39 1.845(7) . ?
P2 C51 1.838(6) . ?
P2 C45 1.837(7) . ?
N2 C3 1.406(7) . ?
N2 C1 1.425(7) . ?
N2 C4 1.389(7) . ?
N1 H1 0.8600 . ?
N1 C1 1.331(7) . ?
N1 C2 1.407(7) . ?
N5 C11 1.344(7) . ?
N5 C10 1.384(7) . ?
N5 C12 1.457(7) . ?
N3 C8 1.357(7) . ?
N3 C4 1.332(7) . ?
C3 C2 1.385(8) . ?
C3 C17 1.386(8) . ?
N4 C11 1.412(7) . ?
N4 C8 1.405(7) . ?
N4 C9 1.413(8) . ?
C2 C20 1.381(8) . ?
C8 C7 1.375(8) . ?
C10 C13 1.389(9) . ?
C10 C9 1.389(8) . ?
C27 C28 1.398(8) . ?
C27 C32 1.370(9) . ?
C21 C26 1.356(9) . ?
C21 C22 1.377(8) . ?
C4 C5 1.392(8) . ?
C33 C38 1.381(8) . ?
C33 C34 1.391(9) . ?
C38 H38 0.9300 . ?
C38 C37 1.400(9) . ?
C52 H52 0.9300 . ?
C52 C51 1.374(9) . ?
C52 C53 1.390(9) . ?
C28 H28 0.9300 . ?
C28 C29 1.381(8) . ?
C13 H13 0.9300 . ?
C13 C14 1.370(9) . ?
C39 C44 1.390(10) . ?
C39 C40 1.379(9) . ?
C51 C56 1.382(9) . ?
C17 H17 0.9300 . ?
C17 C18 1.401(9) . ?
C45 C50 1.377(9) . ?
C45 C46 1.386(10) . ?
C20 H20 0.9300 . ?
C20 C19 1.382(8) . ?
C5 H5 0.9300 . ?
C5 C6 1.383(9) . ?
C9 C16 1.378(8) . ?
C14 H14 0.9300 . ?
C14 C15 1.379(10) . ?
C12 H12A 0.9600 . ?
C12 H12B 0.9600 . ?
C12 H12C 0.9600 . ?
C18 H18 0.9300 . ?
C18 C19 1.384(9) . ?
C7 H7 0.9300 . ?
C7 C6 1.376(9) . ?
C50 H50 0.9300 . ?
C50 C49 1.391(10) . ?
C19 H19 0.9300 . ?
C32 H32 0.9300 . ?
C32 C31 1.394(9) . ?
C15 H15 0.9300 . ?
C15 C16 1.382(10) . ?
C34 H34 0.9300 . ?
C34 C35 1.375(10) . ?
C6 H6 0.9300 . ?
C31 H31 0.9300 . ?
C31 C30 1.378(10) . ?
C44 H44 0.9300 . ?
C44 C43 1.408(11) . ?
C30 H30 0.9300 . ?
C30 C29 1.367(10) . ?
C29 H29 0.9300 . ?
C37 H37 0.9300 . ?
C37 C36 1.359(10) . ?
C35 H35 0.9300 . ?
C35 C36 1.376(11) . ?
C26 H26 0.9300 . ?
C26 C25 1.401(10) . ?
C49 H49 0.9300 . ?
C49 C48 1.364(12) . ?
C24 H24 0.9300 . ?
C24 C23 1.352(10) . ?
C24 C25 1.350(10) . ?
C36 H36 0.9300 . ?
C46 H46 0.9300 . ?
C46 C47 1.393(12) . ?
C43 H43 0.9300 . ?
C43 C42 1.373(13) . ?
C23 H23 0.9300 . ?
C23 C22 1.363(9) . ?
C53 H53 0.9300 . ?
C53 C54 1.353(11) . ?
C22 H22 0.9300 . ?
C40 H40 0.9300 . ?
C40 C41 1.384(11) . ?
C56 H56 0.9300 . ?
C56 C55 1.377(10) . ?
C16 H16 0.9300 . ?
C54 H54 0.9300 . ?
C54 C55 1.365(12) . ?
C48 H48 0.9300 . ?
C48 C47 1.357(13) . ?
C25 H25 0.9300 . ?
C55 H55 0.9300 . ?
C41 H41 0.9300 . ?
C41 C42 1.364(14) . ?
C42 H42 0.9300 . ?
C47 H47 0.9300 . ?
S1S C2S 1.737(10) . ?
S1S C1S 1.762(9) . ?
S1S O1S 1.370(8) . ?
C2S H2SA 0.9600 . ?
C2S H2SB 0.9600 . ?
C2S H2SC 0.9600 . ?
C1S H1SA 0.9600 . ?
C1S H1SB 0.9600 . ?
C1S H1SC 0.9600 . ?

loop_
_geom_torsion_atom_site_label_1
_geom_torsion_atom_site_label_2
_geom_torsion_atom_site_label_3
_geom_torsion_atom_site_label_4
_geom_torsion
_geom_torsion_site_symmetry_1
_geom_torsion_site_symmetry_2
_geom_torsion_site_symmetry_3
_geom_torsion_site_symmetry_4
_geom_torsion_publ_flag
Ru1 P1 C27 C28 66.4(5) . . . . ?
Ru1 P1 C27 C32 -103.0(5) . . . . ?
Ru1 P1 C21 C26 -108.0(7) . . . . ?
Ru1 P1 C21 C22 71.9(6) . . . . ?
Ru1 P1 C33 C38 6.5(6) . . . . ?
Ru1 P1 C33 C34 -172.9(5) . . . . ?
Ru1 P2 C39 C44 64.4(6) . . . . ?
Ru1 P2 C39 C40 -108.9(6) . . . . ?
Ru1 P2 C51 C52 2.5(7) . . . . ?
Ru1 P2 C51 C56 -178.0(5) . . . . ?
Ru1 P2 C45 C50 72.2(6) . . . . ?
Ru1 P2 C45 C46 -104.0(7) . . . . ?
Ru1 N3 C8 N4 5.2(6) . . . . ?
Ru1 N3 C8 C7 -174.8(5) . . . . ?
Ru1 N3 C4 N2 -4.3(6) . . . . ?
Ru1 N3 C4 C5 173.0(4) . . . . ?
P1 C27 C28 C29 -169.3(5) . . . . ?
P1 C27 C32 C31 168.9(5) . . . . ?
P1 C21 C26 C25 -179.1(7) . . . . ?
P1 C21 C22 C23 176.8(7) . . . . ?
P1 C33 C38 C37 -178.5(5) . . . . ?
P1 C33 C34 C35 177.5(6) . . . . ?
P2 C39 C44 C43 -174.9(6) . . . . ?
P2 C39 C40 C41 174.4(6) . . . . ?
P2 C51 C56 C55 -177.8(7) . . . . ?
P2 C45 C50 C49 -175.9(6) . . . . ?
P2 C45 C46 C47 175.7(8) . . . . ?
N2 C3 C2 N1 -2.1(6) . . . . ?
N2 C3 C2 C20 -179.3(6) . . . . ?
N2 C3 C17 C18 178.7(6) . . . . ?
N2 C4 C5 C6 -179.6(6) . . . . ?
N1 C2 C20 C19 -177.2(6) . . . . ?
N5 C10 C13 C14 178.7(6) . . . . ?
N5 C10 C9 N4 1.2(7) . . . . ?
N5 C10 C9 C16 -176.7(6) . . . . ?
N3 C8 C7 C6 -0.1(10) . . . . ?
N3 C4 C5 C6 3.5(9) . . . . ?
C3 N2 C1 Ru1 174.8(4) . . . . ?
C3 N2 C1 N1 -2.8(6) . . . . ?
C3 N2 C4 N3 -174.2(5) . . . . ?
C3 N2 C4 C5 8.6(10) . . . . ?
C3 C2 C20 C19 -0.7(9) . . . . ?
C3 C17 C18 C19 0.4(10) . . . . ?
N4 C8 C7 C6 179.9(6) . . . . ?
N4 C9 C16 C15 179.4(7) . . . . ?
C11 N5 C10 C13 -179.7(7) . . . . ?
C11 N5 C10 C9 -0.2(7) . . . . ?
C11 N4 C8 N3 -6.8(7) . . . . ?
C11 N4 C8 C7 173.2(6) . . . . ?
C11 N4 C9 C10 -1.8(7) . . . . ?
C11 N4 C9 C16 175.7(7) . . . . ?
C1 N2 C3 C2 3.1(6) . . . . ?
C1 N2 C3 C17 -174.3(7) . . . . ?
C1 N2 C4 N3 6.7(7) . . . . ?
C1 N2 C4 C5 -170.4(6) . . . . ?
C1 N1 C2 C3 0.4(7) . . . . ?
C1 N1 C2 C20 177.3(6) . . . . ?
C2 N1 C1 Ru1 -174.6(6) . . . . ?
C2 N1 C1 N2 1.5(6) . . . . ?
C2 C3 C17 C18 1.5(9) . . . . ?
C2 C20 C19 C18 2.7(10) . . . . ?
C8 N3 C4 N2 176.0(5) . . . . ?
C8 N3 C4 C5 -6.7(9) . . . . ?
C8 N4 C11 Ru1 5.3(6) . . . . ?
C8 N4 C11 N5 -175.7(5) . . . . ?
C8 N4 C9 C10 175.1(6) . . . . ?
C8 N4 C9 C16 -7.4(12) . . . . ?
C8 C7 C6 C5 -3.0(11) . . . . ?
C10 N5 C11 Ru1 177.5(6) . . . . ?
C10 N5 C11 N4 -0.9(6) . . . . ?
C10 C13 C14 C15 -0.7(11) . . . . ?
C10 C9 C16 C15 -3.4(10) . . . . ?
C27 P1 C21 C26 15.7(7) . . . . ?
C27 P1 C21 C22 -164.3(6) . . . . ?
C27 P1 C33 C38 -117.3(5) . . . . ?
C27 P1 C33 C34 63.3(6) . . . . ?
C27 C28 C29 C30 0.5(10) . . . . ?
C27 C32 C31 C30 0.1(11) . . . . ?
C21 P1 C27 C28 -60.6(5) . . . . ?
C21 P1 C27 C32 130.1(5) . . . . ?
C21 P1 C33 C38 133.4(5) . . . . ?
C21 P1 C33 C34 -46.0(6) . . . . ?
C21 C26 C25 C24 0.6(15) . . . . ?
C4 N2 C3 C2 -176.0(6) . . . . ?
C4 N2 C3 C17 6.6(11) . . . . ?
C4 N2 C1 Ru1 -6.0(6) . . . . ?
C4 N2 C1 N1 176.4(5) . . . . ?
C4 N3 C8 N4 -175.1(5) . . . . ?
C4 N3 C8 C7 4.9(9) . . . . ?
C4 C5 C6 C7 1.4(10) . . . . ?
C33 P1 C27 C28 -164.4(5) . . . . ?
C33 P1 C27 C32 26.3(6) . . . . ?
C33 P1 C21 C26 122.8(7) . . . . ?
C33 P1 C21 C22 -57.3(6) . . . . ?
C33 C38 C37 C36 1.0(10) . . . . ?
C33 C34 C35 C36 1.1(13) . . . . ?
C38 C33 C34 C35 -2.0(11) . . . . ?
C38 C37 C36 C35 -1.9(12) . . . . ?
C52 C51 C56 C55 1.7(12) . . . . ?
C52 C53 C54 C55 3.8(14) . . . . ?
C28 C27 C32 C31 -0.6(10) . . . . ?
C13 C10 C9 N4 -179.3(6) . . . . ?
C13 C10 C9 C16 2.8(10) . . . . ?
C13 C14 C15 C16 0.0(12) . . . . ?
C39 P2 C51 C52 -125.1(6) . . . . ?
C39 P2 C51 C56 54.3(7) . . . . ?
C39 P2 C45 C50 -162.3(5) . . . . ?
C39 P2 C45 C46 21.5(8) . . . . ?
C39 C44 C43 C42 1.7(13) . . . . ?
C39 C40 C41 C42 -0.9(14) . . . . ?
C51 P2 C39 C44 -164.3(6) . . . . ?
C51 P2 C39 C40 22.4(6) . . . . ?
C51 P2 C45 C50 -56.1(6) . . . . ?
C51 P2 C45 C46 127.7(7) . . . . ?
C51 C52 C53 C54 -3.3(12) . . . . ?
C51 C56 C55 C54 -1.3(15) . . . . ?
C17 C3 C2 N1 175.8(5) . . . . ?
C17 C3 C2 C20 -1.4(9) . . . . ?
C17 C18 C19 C20 -2.6(11) . . . . ?
C45 P2 C39 C44 -60.8(6) . . . . ?
C45 P2 C39 C40 125.9(6) . . . . ?
C45 P2 C51 C52 126.5(6) . . . . ?
C45 P2 C51 C56 -54.1(7) . . . . ?
C45 C50 C49 C48 0.8(13) . . . . ?
C45 C46 C47 C48 -1.1(17) . . . . ?
C9 N4 C11 Ru1 -177.3(4) . . . . ?
C9 N4 C11 N5 1.7(6) . . . . ?
C9 N4 C8 N3 176.4(6) . . . . ?
C9 N4 C8 C7 -3.6(11) . . . . ?
C9 C10 C13 C14 -0.7(10) . . . . ?
C14 C15 C16 C9 2.0(12) . . . . ?
C12 N5 C11 Ru1 -6.3(11) . . . . ?
C12 N5 C11 N4 175.4(6) . . . . ?
C12 N5 C10 C13 4.0(10) . . . . ?
C12 N5 C10 C9 -176.6(6) . . . . ?
C50 C45 C46 C47 -0.5(13) . . . . ?
C50 C49 C48 C47 -2.4(16) . . . . ?
C32 C27 C28 C29 0.3(9) . . . . ?
C32 C31 C30 C29 0.8(11) . . . . ?
C34 C33 C38 C37 1.0(9) . . . . ?
C34 C35 C36 C37 0.9(13) . . . . ?
C31 C30 C29 C28 -1.1(11) . . . . ?
C44 C39 C40 C41 1.0(11) . . . . ?
C44 C43 C42 C41 -1.7(16) . . . . ?
C26 C21 C22 C23 -3.2(12) . . . . ?
C49 C48 C47 C46 2.6(19) . . . . ?
C24 C23 C22 C21 3.8(14) . . . . ?
C46 C45 C50 C49 0.6(11) . . . . ?
C23 C24 C25 C26 -0.1(15) . . . . ?
C53 C52 C51 P2 -180.0(5) . . . . ?
C53 C52 C51 C56 0.6(11) . . . . ?
C53 C54 C55 C56 -1.5(15) . . . . ?
C22 C21 C26 C25 1.0(12) . . . . ?
C40 C39 C44 C43 -1.4(11) . . . . ?
C40 C41 C42 C43 1.3(16) . . . . ?
C25 C24 C23 C22 -2.0(14) . . . . ?

loop_
_exptl_oxdiff_crystal_face_indexfrac_h
_exptl_oxdiff_crystal_face_indexfrac_k
_exptl_oxdiff_crystal_face_indexfrac_l
_exptl_oxdiff_crystal_face_x
_exptl_oxdiff_crystal_face_y
_exptl_oxdiff_crystal_face_z
0.0000 0.9999 -0.0003 0.0195 0.0190 0.0135
-0.0000 -0.9999 0.0003 -0.0195 -0.0190 -0.0135
-1.0001 0.0004 0.5000 -0.0057 -0.0380 0.0619
1.0001 -0.0004 -0.5000 0.0057 0.0380 -0.0619
0.0000 -0.0000 -0.5000 -0.0118 0.0090 0.0044
-0.0000 0.0000 0.5000 0.0118 -0.0090 -0.0044
0.0000 -0.9999 -0.4997 -0.0312 -0.0101 -0.0091
-0.0000 0.9999 0.4997 0.0312 0.0101 0.0091
-1.0000 -0.9995 0.0003 -0.0370 -0.0481 0.0528
1.0000 0.9995 -0.0003 0.0370 0.0481 -0.0528
-1.0000 0.0004 -0.0000 -0.0175 -0.0290 0.0663
1.0000 -0.0004 0.0000 0.0175 0.0290 -0.0663
-1.0001 -0.9994 1.0004 -0.0134 -0.0660 0.0441
1.0001 0.9994 -1.0004 0.0134 0.0660 -0.0441
0.0001 0.9998 -0.5004 0.0077 0.0280 0.0178
-0.0001 -0.9998 0.5004 -0.0077 -0.0280 -0.0178
